data_4344191
loop_
_publ_author_name
'Bennett, M.J.'
'Brencic, J.V.'
'Cotton, F.A.'

_publ_section_title
;
 The preparation and structural characterization of trirubidium
 octachlorodimolybdenum. A binuclear structure with strong metal-metal
 bonding.
;
_journal_name_full 'Inorganic Chemistry'
_journal_page_first 1060
_journal_page_last 1065
_journal_volume 8
_journal_year 1969
_chemical_formula_sum 'Cl8 Mo2 Rb3'
_chemical_name_systematic 'Rb3 (Mo2 Cl8)'
_space_group_IT_number 190
_symmetry_space_group_name_Hall 'P -6c -2c'
_symmetry_space_group_name_H-M 'P -6 2 c'
_cell_angle_alpha 90
_cell_angle_beta 90
_cell_angle_gamma 120
_cell_formula_units_Z 2
_cell_length_a 7.19
_cell_length_b 7.19
_cell_length_c 16.662
_cell_volume 745.960
_citation_journal_id_ASTM INOCAJ
_cod_data_source_file Bennett_INOCAJ_1969_1056.cif
_cod_data_source_block Cl8Mo2Rb3
_cod_original_cell_volume 745.96
_cod_database_code 4344191

loop_
_symmetry_equiv_pos_as_xyz
x,y,z
-x+y,-x,-z+1/2
-y,x-y,z
x,y,-z+1/2
-x+y,-x,z
-y,x-y,-z+1/2
y,x,z+1/2
x-y,-y,-z
-x,-x+y,z+1/2
y,x,-z
x-y,-y,z+1/2
-x,-x+y,-z

loop_
_atom_site_label
_atom_site_type_symbol
_atom_site_fract_x
_atom_site_fract_y
_atom_site_fract_z
_atom_site_occupancy
_atom_site_U_iso_or_equiv
Mo1 Mo+2 0.3333 0.6667 0.1786 1 0.0
Rb1 Rb+1 0.3333 0.6667 0.5721 1 0.0
Cl1 Cl-1 0.474 0.0166 0.25 0.6667 0.0
Rb2 Rb+1 0 0 0.25 1 0.0
Cl2 Cl-1 0.1805 0.3491 0.0987 1 0.0
